data_1570223
loop_
_publ_author_name
'Guo, Yumeng'
'Torchon, Herdya S.'
'Zhu, Yikun'
'Wei, Zheng'
'Zhang, Zhenyi'
'Han, Haixiang'
'Petrukhina, Marina A.'
'Zhou, Zheng'

_publ_section_title
;
 Stepwise deprotonation of truxene: structures, metal complexation, and
 charge-dependent optical properties.
;
_journal_issue 45
_journal_name_full 'Chemical science'
_journal_page_first 13219
_journal_page_last 13227
_journal_paper_doi 10.1039/d3sc04885c
_journal_volume 14
_journal_year 2023
_chemical_formula_moiety 'C39 H41 Cs O6'
_chemical_formula_sum 'C39 H41 Cs O6'
_chemical_formula_weight 738.63
_space_group_crystal_system monoclinic
_space_group_IT_number 9
_space_group_name_Hall 'C -2yc'
_space_group_name_H-M_alt 'C 1 c 1'
_atom_sites_solution_hydrogens geom
_atom_sites_solution_primary direct
_atom_sites_solution_secondary difmap
_audit_creation_date 2022-11-29
_audit_creation_method
;
Olex2 1.5
(compiled 2022.04.07 svn.rca3783a0 for OlexSys, GUI svn.r6498)
;
_audit_update_record
;
2023-08-18 deposited with the CCDC.	2023-10-31 downloaded from the CCDC.
;
_cell_angle_alpha 90
_cell_angle_beta 112.3751(12)
_cell_angle_gamma 90
_cell_formula_units_Z 4
_cell_length_a 20.9133(9)
_cell_length_b 9.6671(3)
_cell_length_c 17.8849(7)
_cell_measurement_reflns_used 9997
_cell_measurement_temperature 100(2)
_cell_measurement_theta_max 18.02
_cell_measurement_theta_min 2.32
_cell_volume 3343.6(2)
_computing_cell_refinement 'SAINT V8.38A (Bruker, 2018)'
_computing_data_collection 'APEX3 v.2017.3-0 (Bruker AXS Inc., 2017)'
_computing_data_reduction 'SAINT V8.38A (Bruker, 2018)'
_computing_molecular_graphics 'Olex2 1.5 (Dolomanov et al., 2009)'
_computing_publication_material 'Olex2 1.5 (Dolomanov et al., 2009)'
_computing_structure_refinement 'SHELXL-2019/2 (Sheldrick, 2019)'
_computing_structure_solution 'SHELXT 2018/2 (Sheldrick, 2018)'
_diffrn_ambient_temperature 100(2)
_diffrn_detector
;
DECTRIS PILATUS3 X 1M(CdTe) pixel array detector
;
_diffrn_detector_area_resol_mean 30
_diffrn_detector_type 'CMOS pixel array detector'
_diffrn_measured_fraction_theta_full 1.000
_diffrn_measured_fraction_theta_max 0.982
_diffrn_measurement_device_type 'Huber 4-circle diffractometer'
_diffrn_measurement_method 'phi rotation'
_diffrn_radiation_collimation '0.2 mm sinlge-pinhole'
_diffrn_radiation_monochromator 'Si(111) & Si(311)'
_diffrn_radiation_probe x-ray
_diffrn_radiation_type Synchrotron
_diffrn_radiation_wavelength 0.41329
_diffrn_reflns_av_R_equivalents 0.0405
_diffrn_reflns_av_unetI/netI 0.0304
_diffrn_reflns_Laue_measured_fraction_full 1.000
_diffrn_reflns_Laue_measured_fraction_max 0.982
_diffrn_reflns_limit_h_max 32
_diffrn_reflns_limit_h_min -32
_diffrn_reflns_limit_k_max 14
_diffrn_reflns_limit_k_min -14
_diffrn_reflns_limit_l_max 27
_diffrn_reflns_limit_l_min -27
_diffrn_reflns_number 56811
_diffrn_reflns_point_group_measured_fraction_full 1.000
_diffrn_reflns_point_group_measured_fraction_max 0.951
_diffrn_reflns_theta_full 14.358
_diffrn_reflns_theta_max 18.631
_diffrn_reflns_theta_min 1.225
_diffrn_source synchrotron
_diffrn_source_current 103.0
_diffrn_source_power 103.0
_diffrn_source_type 'Insertion Device, Station 15 ID-B, APS, Argonne Nat'l Lab'
_diffrn_source_voltage 1000.0
_diffrn_standards_number 0
_exptl_absorpt_coefficient_mu 0.285
_exptl_absorpt_correction_T_max 0.7341
_exptl_absorpt_correction_T_min 0.6682
_exptl_absorpt_correction_type multi-scan
_exptl_absorpt_process_details
;
SADABS-2016/2 (Bruker, 2016/2) was used for absorption correction.
wR2(int) was 0.0678 before and 0.0512 after correction.
The Ratio of minimum to maximum transmission is 0.9102.
The \l/2 correction factor is not present.
;
_exptl_crystal_colour red
_exptl_crystal_colour_primary red
_exptl_crystal_density_diffrn 1.467
_exptl_crystal_density_meas ?
_exptl_crystal_density_method none
_exptl_crystal_description block
_exptl_crystal_F_000 1512
_exptl_crystal_size_max 0.14
_exptl_crystal_size_mid 0.12
_exptl_crystal_size_min 0.11
_refine_diff_density_max 0.948
_refine_diff_density_min -0.662
_refine_diff_density_rms 0.051
_refine_ls_abs_structure_details
;
 Flack x determined using 5191 quotients [(I+)-(I-)]/[(I+)+(I-)]
 (Parsons, Flack and Wagner, Acta Cryst. B69 (2013) 249-259).
;
_refine_ls_abs_structure_Flack -0.015(13)
_refine_ls_extinction_coef 0.0050(3)
_refine_ls_extinction_expression Fc^*^=kFc[1+0.001xFc^2^\l^3^/sin(2\q)]^-1/4^
_refine_ls_extinction_method 'SHELXL-2019/2 (Sheldrick 2019)'
_refine_ls_goodness_of_fit_ref 1.132
_refine_ls_hydrogen_treatment constr
_refine_ls_matrix_type full
_refine_ls_number_parameters 660
_refine_ls_number_reflns 12298
_refine_ls_number_restraints 1580
_refine_ls_restrained_S_all 1.079
_refine_ls_R_factor_all 0.0294
_refine_ls_R_factor_gt 0.0266
_refine_ls_shift/su_max 0.002
_refine_ls_shift/su_mean 0.000
_refine_ls_structure_factor_coef Fsqd
_refine_ls_weighting_details 'w=1/[\s^2^(Fo^2^)+(0.0086P)^2^+1.8156P] where P=(Fo^2^+2Fc^2^)/3'
_refine_ls_weighting_scheme calc
_refine_ls_wR_factor_gt 0.0542
_refine_ls_wR_factor_ref 0.0548
_reflns_Friedel_coverage 0.936
_reflns_Friedel_fraction_full 0.999
_reflns_Friedel_fraction_max 0.920
_reflns_number_gt 11472
_reflns_number_total 12298
_reflns_threshold_expression 'I > 2\s(I)'
_cod_data_source_file d3sc04885c2.cif
_cod_data_source_block truxene_Cs
_cod_depositor_comments
;
The following automatic conversions were performed:

data item '_exptl_crystal_density_meas' value 'not measured' was
changed to '?' -- the value is perceived as not measured.

Automatic conversion script
Id: cif_fix_values 8170 2020-07-09 18:12:32Z antanas 

 Adding full bibliography for 1570220--1570225.cif.
;
_cod_original_sg_symbol_H-M 'C c'
_cod_database_code 1570223
_shelx_shelxl_version_number 2019/2
_shelx_space_group_comment
;
The symmetry employed for this shelxl refinement is uniquely defined
by the following loop, which should always be used as a source of
symmetry information in preference to the above space-group names.
They are only intended as comments.
;
_shelx_estimated_absorpt_t_max 0.969
_shelx_estimated_absorpt_t_min 0.961
_olex2_refinement_description
;
1. Fixed Uiso
 At 1.2 times of:
  All C(H) groups, All C(H,H) groups
2. Uiso/Uaniso restraints and constraints
C2 \\sim C3 \\sim C6 \\sim C1 \\sim C5 \\sim C4 \\sim C20 \\sim C13 \\sim C12
\\sim C7 \\sim C14 \\sim C15 \\sim C9 \\sim C17 \\sim C8 \\sim C16 \\sim C19
\\sim C11 \\sim C18 \\sim C10 \\sim C27 \\sim C22 \\sim C21 \\sim C26 \\sim C25
\\sim C24 \\sim C23 \\sim C1X \\sim C2X \\sim C3X \\sim C4X \\sim C5X \\sim C6X
\\sim C7X \\sim C8X \\sim C9X \\sim C10X \\sim C11X \\sim C12X \\sim C13X \\sim
C14X \\sim C15X \\sim C16X \\sim C17X \\sim C18X \\sim C19X \\sim C20X \\sim
C21X \\sim C22X \\sim C23X \\sim C24X \\sim C25X \\sim C26X \\sim C27X: within
2A with sigma of 0.01 and sigma for terminal atoms of 0.02 within 2A
3. Rigid body (RIGU) restrains
 C2, C3, C6, C1, C5, C4, C20, C13, C12, C7, C14, C15, C9, C17, C8, C16, C19,
 C11, C18, C10, C27, C22, C21, C26, C25, C24, C23, C1X, C2X, C3X, C4X, C5X, C6X,
  C7X, C8X, C9X, C10X, C11X, C12X, C13X, C14X, C15X, C16X, C17X, C18X, C19X,
 C20X, C21X, C22X, C23X, C24X, C25X, C26X, C27X
 with sigma for 1-2 distances of 0.004 and sigma for 1-3 distances of 0.004
4. Others
 Sof(C1X)=Sof(C2X)=Sof(C3X)=Sof(C4X)=Sof(C5X)=Sof(C6X)=Sof(C7X)=Sof(C8X)=
 Sof(H8X)=Sof(C9X)=Sof(H9X)=Sof(C10X)=Sof(H10X)=Sof(C11X)=Sof(H11X)=Sof(C12X)=
 Sof(C13X)=Sof(H13X)=Sof(C14X)=Sof(H14A)=Sof(H14B)=Sof(C15X)=Sof(C16X)=
 Sof(H16X)=Sof(C17X)=Sof(H17X)=Sof(C18X)=Sof(H18X)=Sof(C19X)=Sof(H19X)=
 Sof(C20X)=Sof(C21X)=Sof(H21C)=Sof(H21D)=Sof(C22X)=Sof(C23X)=Sof(H23X)=
 Sof(C24X)=Sof(H24X)=Sof(C25X)=Sof(H25X)=Sof(C26X)=Sof(H26X)=Sof(C27X)=1-FVAR(1)
 Sof(C2)=Sof(C3)=Sof(C6)=Sof(C1)=Sof(C5)=Sof(C4)=Sof(C20)=Sof(C13)=Sof(H13A)=
 Sof(H13B)=Sof(C12)=Sof(C7)=Sof(C14)=Sof(H14)=Sof(C15)=Sof(C9)=Sof(H9)=Sof(C17)=
 Sof(H17)=Sof(C8)=Sof(H8)=Sof(C16)=Sof(H16)=Sof(C19)=Sof(H19)=Sof(C11)=Sof(H11)=
 Sof(C18)=Sof(H18)=Sof(C10)=Sof(H10)=Sof(C27)=Sof(C22)=Sof(C21)=Sof(H21A)=
 Sof(H21B)=Sof(C26)=Sof(H26)=Sof(C25)=Sof(H25)=Sof(C24)=Sof(H24)=Sof(C23)=
 Sof(H23)=FVAR(1)
5.a Secondary CH2 refined with riding coordinates:
 C13(H13A,H13B), C39(H39A,H39B), C38(H38A,H38B), C37(H37A,H37B), C36(H36A,
 H36B), C31(H31A,H31B), C29(H29A,H29B), C28(H28A,H28B), C33(H33A,H33B),
 C30(H30A,H30B), C34(H34A,H34B), C32(H32A,H32B), C35(H35A,H35B), C21(H21A,H21B),
  C14X(H14A,H14B), C21X(H21C,H21D)
5.b Aromatic/amide H refined with riding coordinates:
 C14(H14), C9(H9), C17(H17), C8(H8), C16(H16), C19(H19), C11(H11), C18(H18),
 C10(H10), C26(H26), C25(H25), C24(H24), C23(H23), C8X(H8X), C9X(H9X),
 C10X(H10X), C11X(H11X), C13X(H13X), C16X(H16X), C17X(H17X), C18X(H18X),
 C19X(H19X), C23X(H23X), C24X(H24X), C25X(H25X), C26X(H26X)
;
_olex2_submission_special_instructions 'No special instructions were received'

loop_
_space_group_symop_operation_xyz
'x, y, z'
'x, -y, z+1/2'
'x+1/2, y+1/2, z'
'x+1/2, -y+1/2, z+1/2'

loop_
_atom_site_label
_atom_site_type_symbol
_atom_site_fract_x
_atom_site_fract_y
_atom_site_fract_z
_atom_site_U_iso_or_equiv
_atom_site_adp_type
_atom_site_occupancy
_atom_site_site_symmetry_order
_atom_site_calc_flag
_atom_site_refinement_flags_posn
_atom_site_refinement_flags_adp
_atom_site_refinement_flags_occupancy
_atom_site_disorder_assembly
_atom_site_disorder_group
Cs1 Cs 0.98246(2) 0.28363(2) 0.58817(2) 0.03353(5) Uani 1 1 d . . . . .
C18 C 0.9355(2) -0.0348(4) 0.6180(3) 0.0257(7) Uani 0.700(3) 1 d . U P A 1
C10 C 0.9205(2) 0.0411(4) 0.6791(3) 0.0249(6) Uani 0.700(3) 1 d . U P A 1
C27 C 1.0590(2) -0.0116(5) 0.6973(3) 0.0268(8) Uani 0.700(3) 1 d . U P A 1
C19 C 1.0047(3) -0.0593(6) 0.6282(3) 0.0261(9) Uani 0.700(3) 1 d . U P A 1
C1 C 1.0453(2) 0.0691(4) 0.7553(2) 0.0254(7) Uani 0.700(3) 1 d . U P A 1
C9 C 0.9763(3) 0.0961(4) 0.7461(2) 0.0259(6) Uani 0.700(3) 1 d . U P A 1
C17 C 0.8711(2) -0.0587(5) 0.5508(3) 0.0268(8) Uani 0.700(3) 1 d . U P A 1
C20 C 1.03280(19) -0.1255(4) 0.5707(2) 0.0315(7) Uani 0.700(3) 1 d . U P A 1
H13A H 1.017278 -0.075563 0.518527 0.038 Uiso 0.700(3) 1 calc R U P A 1
H13B H 1.018545 -0.223665 0.560678 0.038 Uiso 0.700(3) 1 calc R U P A 1
C21 C 1.1103(2) -0.1126(5) 0.6159(3) 0.0303(8) Uani 0.700(3) 1 d . U P A 1
C26 C 1.1243(3) -0.0469(5) 0.6901(3) 0.0308(9) Uani 0.700(3) 1 d . U P A 1
C11 C 0.84728(18) 0.0583(4) 0.6524(2) 0.0290(7) Uani 0.700(3) 1 d . U P A 1
H14 H 0.822999 0.101570 0.681424 0.035 Uiso 0.700(3) 1 calc R U P A 1
C12 C 0.8178(2) -0.0020(5) 0.5739(3) 0.0305(8) Uani 0.700(3) 1 d . U P A 1
O6 O 0.86833(11) 0.3053(2) 0.41320(13) 0.0395(4) Uani 1 1 d . . . . .
O5 O 0.84676(10) 0.4348(2) 0.54570(13) 0.0387(4) Uani 1 1 d . . . . .
O4 O 0.96835(11) 0.5714(2) 0.65067(12) 0.0381(4) Uani 1 1 d . . . . .
O2 O 1.12040(11) 0.3227(2) 0.55847(14) 0.0417(5) Uani 1 1 d . . . . .
O1 O 1.00286(13) 0.1964(2) 0.43520(15) 0.0456(5) Uani 1 1 d . . . . .
O3 O 1.10563(11) 0.4553(2) 0.69420(13) 0.0427(5) Uani 1 1 d . . . . .
C39 C 0.9474(4) 0.2131(4) 0.3591(3) 0.0476(12) Uani 1 1 d . . . . .
H39A H 0.951977 0.145262 0.319931 0.057 Uiso 1 1 calc R U . . .
H39B H 0.948812 0.307210 0.337866 0.057 Uiso 1 1 calc R U . . .
C38 C 0.8802(2) 0.1916(4) 0.3690(2) 0.0510(10) Uani 1 1 d . . . . .
H38A H 0.842020 0.185027 0.315331 0.061 Uiso 1 1 calc R U . . .
H38B H 0.881764 0.104153 0.398546 0.061 Uiso 1 1 calc R U . . .
C37 C 0.80746(16) 0.2882(4) 0.4296(2) 0.0452(7) Uani 1 1 d . . . . .
H37A H 0.813208 0.209216 0.466909 0.054 Uiso 1 1 calc R U . . .
H37B H 0.767579 0.268538 0.378840 0.054 Uiso 1 1 calc R U . . .
C36 C 0.79455(18) 0.4185(4) 0.4674(2) 0.0467(8) Uani 1 1 d . . . . .
H36A H 0.794805 0.498944 0.433274 0.056 Uiso 1 1 calc R U . . .
H36B H 0.748629 0.413724 0.471286 0.056 Uiso 1 1 calc R U . . .
C31 C 1.16818(19) 0.4529(5) 0.6797(2) 0.0511(9) Uani 1 1 d . . . . .
H31A H 1.208336 0.460473 0.731619 0.061 Uiso 1 1 calc R U . . .
H31B H 1.169202 0.532779 0.645495 0.061 Uiso 1 1 calc R U . . .
C29 C 1.1246(2) 0.2060(4) 0.5118(3) 0.0536(9) Uani 1 1 d . . . . .
H29A H 1.119158 0.119692 0.538606 0.064 Uiso 1 1 calc R U . . .
H29B H 1.170413 0.203873 0.507481 0.064 Uiso 1 1 calc R U . . .
C28 C 1.0688(2) 0.2159(3) 0.4295(3) 0.0522(9) Uani 1 1 d . . . . .
H28A H 1.070390 0.307831 0.405825 0.063 Uiso 1 1 calc R U . . .
H28B H 1.075886 0.144432 0.393779 0.063 Uiso 1 1 calc R U . . .
C33 C 1.02370(19) 0.5934(4) 0.72634(18) 0.0466(7) Uani 1 1 d . . . . .
H33A H 1.023400 0.520194 0.764925 0.056 Uiso 1 1 calc R U . . .
H33B H 1.017817 0.683822 0.748897 0.056 Uiso 1 1 calc R U . . .
C30 C 1.17287(18) 0.3219(4) 0.6383(2) 0.0532(9) Uani 1 1 d . . . . .
H30A H 1.219082 0.313976 0.635465 0.064 Uiso 1 1 calc R U . . .
H30B H 1.166206 0.241655 0.669022 0.064 Uiso 1 1 calc R U . . .
C34 C 0.90317(18) 0.5850(4) 0.6579(2) 0.0467(7) Uani 1 1 d . . . . .
H34A H 0.900014 0.676583 0.681040 0.056 Uiso 1 1 calc R U . . .
H34B H 0.898240 0.512756 0.694556 0.056 Uiso 1 1 calc R U . . .
C32 C 1.09120(19) 0.5909(4) 0.7152(2) 0.0492(8) Uani 1 1 d . . . . .
H32A H 1.089315 0.656693 0.671990 0.059 Uiso 1 1 calc R U . . .
H32B H 1.128809 0.620667 0.765901 0.059 Uiso 1 1 calc R U . . .
C35 C 0.84651(18) 0.5705(4) 0.5757(2) 0.0488(8) Uani 1 1 d . . . . .
H35A H 0.801252 0.589308 0.579361 0.059 Uiso 1 1 calc R U . . .
H35B H 0.853421 0.638656 0.538198 0.059 Uiso 1 1 calc R U . . .
C24 C 1.2464(3) -0.0652(7) 0.7185(4) 0.0406(12) Uani 0.700(3) 1 d . U P A 1
H9 H 1.293018 -0.048324 0.753220 0.049 Uiso 0.700(3) 1 calc R U P A 1
C14 C 0.7344(3) -0.0669(7) 0.4427(3) 0.0362(10) Uani 0.700(3) 1 d . U P A 1
H17 H 0.687964 -0.070566 0.404780 0.043 Uiso 0.700(3) 1 calc R U P A 1
C25 C 1.1930(3) -0.0246(7) 0.7423(4) 0.0352(11) Uani 0.700(3) 1 d . U P A 1
H8 H 1.203183 0.017879 0.793398 0.042 Uiso 0.700(3) 1 calc R U P A 1
C13 C 0.7481(2) -0.0067(6) 0.5177(3) 0.0341(8) Uani 0.700(3) 1 d . U P A 1
H16 H 0.711797 0.030364 0.531182 0.041 Uiso 0.700(3) 1 calc R U P A 1
C16 C 0.8554(3) -0.1179(4) 0.4749(3) 0.0304(7) Uani 0.700(3) 1 d . U P A 1
H19 H 0.891089 -0.154665 0.460122 0.036 Uiso 0.700(3) 1 calc R U P A 1
C22 C 1.1640(3) -0.1547(5) 0.5928(3) 0.0370(9) Uani 0.700(3) 1 d . U P A 1
H11 H 1.154193 -0.199427 0.542287 0.044 Uiso 0.700(3) 1 calc R U P A 1
C15 C 0.7868(3) -0.1224(5) 0.4210(3) 0.0369(8) Uani 0.700(3) 1 d . U P A 1
H18 H 0.775422 -0.163426 0.369262 0.044 Uiso 0.700(3) 1 calc R U P A 1
C23 C 1.2320(3) -0.1302(6) 0.6447(4) 0.0408(11) Uani 0.700(3) 1 d . U P A 1
H10 H 1.268908 -0.158222 0.629457 0.049 Uiso 0.700(3) 1 calc R U P A 1
C8 C 0.9771(3) 0.1980(4) 0.8067(2) 0.0280(7) Uani 0.700(3) 1 d . U P A 1
C3 C 1.0460(3) 0.2356(5) 0.8524(4) 0.0324(8) Uani 0.700(3) 1 d . U P A 1
C2 C 1.0939(2) 0.1516(4) 0.8247(3) 0.0325(8) Uani 0.700(3) 1 d . U P A 1
H21A H 1.123518 0.212399 0.806855 0.039 Uiso 0.700(3) 1 calc R U P A 1
H21B H 1.123762 0.090235 0.868344 0.039 Uiso 0.700(3) 1 calc R U P A 1
C7 C 0.9236(3) 0.2662(5) 0.8209(3) 0.0334(8) Uani 0.700(3) 1 d . U P A 1
H26 H 0.876673 0.241751 0.791476 0.040 Uiso 0.700(3) 1 calc R U P A 1
C6 C 0.9407(3) 0.3712(5) 0.8796(3) 0.0362(10) Uani 0.700(3) 1 d . U P A 1
H25 H 0.904741 0.417941 0.889450 0.043 Uiso 0.700(3) 1 calc R U P A 1
C5 C 1.0087(4) 0.4082(6) 0.9233(3) 0.0387(11) Uani 0.700(3) 1 d . U P A 1
H24 H 1.018986 0.480221 0.962326 0.046 Uiso 0.700(3) 1 calc R U P A 1
C4 C 1.0618(3) 0.3397(6) 0.9100(3) 0.0379(10) Uani 0.700(3) 1 d . U P A 1
H23 H 1.108620 0.364016 0.940173 0.046 Uiso 0.700(3) 1 calc R U P A 1
C1X C 0.9431(6) 0.0703(11) 0.7132(8) 0.0284(15) Uani 0.300(3) 1 d . U P A 2
C27X C 0.9284(5) -0.0105(12) 0.6429(7) 0.0285(17) Uani 0.300(3) 1 d . U P A 2
C19X C 0.9814(6) -0.0617(15) 0.6211(8) 0.0274(19) Uani 0.300(3) 1 d . U P A 2
C18X C 1.0499(6) -0.0360(12) 0.6700(7) 0.0268(17) Uani 0.300(3) 1 d . U P A 2
C10X C 1.0658(5) 0.0414(10) 0.7410(6) 0.0243(14) Uani 0.300(3) 1 d . U P A 2
C9X C 1.0130(6) 0.0968(9) 0.7617(5) 0.0255(13) Uani 0.300(3) 1 d . U P A 2
C8X C 1.0131(10) 0.2012(14) 0.8241(10) 0.0321(19) Uani 0.300(3) 1 d . U P A 2
C7X C 1.0670(7) 0.2743(13) 0.8825(8) 0.0350(17) Uani 0.300(3) 1 d . U P A 2
H8X H 1.114053 0.257240 0.891229 0.042 Uiso 0.300(3) 1 calc R U P A 2
C6X C 1.0483(8) 0.3731(13) 0.9271(8) 0.039(2) Uani 0.300(3) 1 d . U P A 2
H9X H 1.083327 0.423734 0.967929 0.046 Uiso 0.300(3) 1 calc R U P A 2
C5X C 0.9806(9) 0.3983(16) 0.9132(10) 0.040(2) Uani 0.300(3) 1 d . U P A 2
H10X H 0.970309 0.468836 0.943902 0.048 Uiso 0.300(3) 1 calc R U P A 2
C4X C 0.9263(7) 0.3273(15) 0.8573(9) 0.039(2) Uani 0.300(3) 1 d . U P A 2
H11X H 0.879650 0.344426 0.850393 0.047 Uiso 0.300(3) 1 calc R U P A 2
C3X C 0.9440(7) 0.2276(13) 0.8107(7) 0.0350(17) Uani 0.300(3) 1 d . U P A 2
C2X C 0.8976(5) 0.1473(12) 0.7421(6) 0.0367(16) Uani 0.300(3) 1 d . U P A 2
H13X H 0.848517 0.145882 0.721084 0.044 Uiso 0.300(3) 1 calc R U P A 2
C20X C 0.9534(5) -0.1303(11) 0.5380(6) 0.0371(17) Uani 0.300(3) 1 d . U P A 2
H14A H 0.965498 -0.229683 0.541326 0.044 Uiso 0.300(3) 1 calc R U P A 2
H14B H 0.970324 -0.083635 0.499800 0.044 Uiso 0.300(3) 1 calc R U P A 2
C21X C 0.8757(6) -0.1089(13) 0.5143(9) 0.0376(18) Uani 0.300(3) 1 d . U P A 2
C22X C 0.8241(7) -0.1511(14) 0.4428(8) 0.046(2) Uani 0.300(3) 1 d . U P A 2
H16X H 0.835307 -0.197380 0.402501 0.055 Uiso 0.300(3) 1 calc R U P A 2
C23X C 0.7553(8) -0.1244(16) 0.4311(8) 0.048(2) Uani 0.300(3) 1 d . U P A 2
H17X H 0.718844 -0.149795 0.382013 0.058 Uiso 0.300(3) 1 calc R U P A 2
C24X C 0.7413(7) -0.0602(17) 0.4922(11) 0.047(2) Uani 0.300(3) 1 d . U P A 2
H18X H 0.694608 -0.044076 0.485427 0.056 Uiso 0.300(3) 1 calc R U P A 2
C25X C 0.7942(6) -0.0188(16) 0.5635(9) 0.041(2) Uani 0.300(3) 1 d . U P A 2
H19X H 0.783827 0.027499 0.604338 0.049 Uiso 0.300(3) 1 calc R U P A 2
C26X C 0.8627(6) -0.0460(15) 0.5743(8) 0.0347(19) Uani 0.300(3) 1 d . U P A 2
C11X C 1.1429(4) 0.0585(9) 0.7844(5) 0.0290(14) Uani 0.300(3) 1 d . U P A 2
H21C H 1.156395 0.157280 0.789959 0.035 Uiso 0.300(3) 1 calc R U P A 2
H21D H 1.159519 0.015062 0.838555 0.035 Uiso 0.300(3) 1 calc R U P A 2
C12X C 1.1697(6) -0.0153(15) 0.7293(8) 0.0288(19) Uani 0.300(3) 1 d . U P A 2
C13X C 1.2388(7) -0.0295(13) 0.7389(9) 0.033(2) Uani 0.300(3) 1 d . U P A 2
H23X H 1.275158 0.008221 0.784397 0.039 Uiso 0.300(3) 1 calc R U P A 2
C14X C 1.2521(7) -0.1019(14) 0.6786(9) 0.037(2) Uani 0.300(3) 1 d . U P A 2
H24X H 1.298702 -0.113699 0.683743 0.045 Uiso 0.300(3) 1 calc R U P A 2
C15X C 1.1994(8) -0.1569(12) 0.6114(8) 0.0351(18) Uani 0.300(3) 1 d . U P A 2
H25X H 1.210368 -0.204503 0.571361 0.042 Uiso 0.300(3) 1 calc R U P A 2
C16X C 1.1306(6) -0.1427(11) 0.6026(6) 0.0280(15) Uani 0.300(3) 1 d . U P A 2
H26X H 1.094535 -0.180289 0.556808 0.034 Uiso 0.300(3) 1 calc R U P A 2
C17X C 1.1157(6) -0.0731(12) 0.6615(8) 0.0248(17) Uani 0.300(3) 1 d . U P A 2

loop_
_atom_site_aniso_label
_atom_site_aniso_U_11
_atom_site_aniso_U_22
_atom_site_aniso_U_33
_atom_site_aniso_U_23
_atom_site_aniso_U_13
_atom_site_aniso_U_12
Cs1 0.04011(7) 0.02815(6) 0.03509(7) 0.00924(9) 0.01743(5) 0.00067(10)
C18 0.0263(16) 0.0226(16) 0.0267(17) 0.0022(13) 0.0083(14) 0.0000(13)
C10 0.0247(16) 0.0234(15) 0.0278(17) 0.0051(14) 0.0113(14) 0.0003(13)
C27 0.0231(17) 0.0246(19) 0.030(2) 0.0062(16) 0.0066(17) 0.0041(14)
C19 0.0260(19) 0.0215(16) 0.031(2) 0.0043(14) 0.0109(19) 0.0040(19)
C1 0.0243(17) 0.0249(16) 0.0253(15) 0.0062(12) 0.0075(14) 0.0013(14)
C9 0.0251(17) 0.0260(16) 0.0272(16) 0.0056(13) 0.0107(15) -0.0002(15)
C17 0.0245(17) 0.0269(18) 0.029(2) 0.0030(17) 0.0104(16) -0.0032(14)
C20 0.0280(15) 0.0302(17) 0.0364(17) -0.0002(14) 0.0125(14) 0.0051(14)
C21 0.0242(18) 0.0287(19) 0.038(2) 0.0044(16) 0.0115(16) 0.0058(15)
C26 0.0262(19) 0.028(2) 0.037(2) 0.0046(17) 0.0109(18) 0.0052(15)
C11 0.0260(14) 0.0308(16) 0.0323(16) 0.0045(13) 0.0133(13) 0.0013(13)
C12 0.0237(19) 0.0340(19) 0.0327(19) 0.0070(15) 0.0093(17) -0.0033(18)
O6 0.0441(11) 0.0381(10) 0.0364(10) -0.0006(8) 0.0154(9) -0.0118(9)
O5 0.0306(9) 0.0433(11) 0.0404(11) 0.0065(9) 0.0118(8) 0.0030(8)
O4 0.0446(11) 0.0400(10) 0.0306(9) -0.0001(8) 0.0154(8) -0.0011(9)
O2 0.0384(10) 0.0403(11) 0.0509(12) 0.0145(9) 0.0219(10) 0.0105(9)
O1 0.0636(15) 0.0341(10) 0.0500(13) 0.0004(9) 0.0338(12) -0.0019(10)
O3 0.0391(11) 0.0496(12) 0.0376(10) 0.0097(10) 0.0126(9) -0.0025(10)
C39 0.074(3) 0.040(2) 0.0365(19) -0.0104(14) 0.029(2) -0.0081(18)
C38 0.071(3) 0.0385(18) 0.0417(18) -0.0110(14) 0.0201(18) -0.0196(17)
C37 0.0370(14) 0.0529(18) 0.0400(15) 0.0084(14) 0.0083(12) -0.0131(14)
C36 0.0326(15) 0.061(2) 0.0412(17) 0.0131(16) 0.0082(14) 0.0015(15)
C31 0.0357(16) 0.068(2) 0.0444(19) 0.0163(17) 0.0094(15) -0.0044(16)
C29 0.063(2) 0.0403(16) 0.073(2) 0.0158(16) 0.043(2) 0.0209(16)
C28 0.075(2) 0.0362(16) 0.067(2) 0.0016(16) 0.050(2) 0.0070(17)
C33 0.0593(19) 0.0498(18) 0.0279(13) -0.0022(12) 0.0133(13) -0.0026(15)
C30 0.0385(15) 0.065(2) 0.057(2) 0.0274(18) 0.0191(15) 0.0158(15)
C34 0.0520(18) 0.0448(16) 0.0497(17) -0.0021(14) 0.0267(15) 0.0062(14)
C32 0.0527(18) 0.0499(18) 0.0353(15) -0.0028(14) 0.0057(14) -0.0111(15)
C35 0.0438(17) 0.0455(17) 0.057(2) 0.0054(16) 0.0197(15) 0.0103(15)
C24 0.024(2) 0.043(3) 0.052(3) 0.005(2) 0.012(2) 0.005(2)
C14 0.026(2) 0.049(3) 0.032(2) 0.003(2) 0.0090(17) -0.005(2)
C25 0.025(2) 0.036(2) 0.040(2) 0.0053(18) 0.007(2) 0.004(2)
C13 0.0256(17) 0.045(2) 0.0323(19) 0.0033(17) 0.0116(15) -0.0013(17)
C16 0.030(2) 0.0287(18) 0.0300(19) 0.0002(17) 0.0092(17) -0.0043(16)
C22 0.032(2) 0.0328(19) 0.047(2) 0.0020(17) 0.017(2) 0.0058(19)
C15 0.033(2) 0.045(2) 0.0321(18) 0.0023(16) 0.0115(17) -0.0035(19)
C23 0.029(2) 0.041(3) 0.054(3) 0.004(2) 0.019(2) 0.008(2)
C8 0.0317(19) 0.0262(16) 0.0256(15) 0.0045(12) 0.0104(16) -0.0010(16)
C3 0.036(2) 0.030(2) 0.029(2) 0.0060(17) 0.0097(17) -0.0044(17)
C2 0.0286(16) 0.034(2) 0.0331(18) 0.0045(15) 0.0091(14) -0.0024(15)
C7 0.038(2) 0.032(2) 0.0308(18) 0.0044(16) 0.0141(16) 0.0018(17)
C6 0.047(3) 0.029(2) 0.034(2) -0.0003(17) 0.017(2) 0.0014(19)
C5 0.050(3) 0.032(2) 0.033(2) -0.0006(16) 0.015(2) -0.007(2)
C4 0.045(2) 0.036(2) 0.032(2) -0.0003(18) 0.0142(18) -0.007(2)
C1X 0.024(3) 0.027(3) 0.034(3) 0.010(3) 0.010(3) 0.003(3)
C27X 0.020(3) 0.029(3) 0.032(3) 0.008(3) 0.005(3) -0.002(3)
C19X 0.024(3) 0.023(3) 0.031(3) 0.004(3) 0.006(3) -0.001(3)
C18X 0.026(3) 0.025(3) 0.028(3) 0.002(3) 0.008(3) 0.000(3)
C10X 0.023(3) 0.023(3) 0.027(3) 0.007(3) 0.010(2) 0.003(2)
C9X 0.026(3) 0.023(3) 0.029(3) 0.007(2) 0.011(3) 0.001(3)
C8X 0.032(4) 0.031(4) 0.034(4) 0.007(3) 0.014(3) 0.000(3)
C7X 0.041(4) 0.031(4) 0.034(4) 0.004(3) 0.016(3) 0.001(3)
C6X 0.048(5) 0.032(4) 0.035(4) 0.001(3) 0.015(4) 0.004(4)
C5X 0.047(5) 0.035(4) 0.038(4) -0.001(4) 0.017(4) 0.006(4)
C4X 0.041(4) 0.039(5) 0.039(5) 0.005(4) 0.017(4) 0.008(4)
C3X 0.035(4) 0.035(4) 0.037(3) 0.010(3) 0.017(3) 0.006(3)
C2X 0.034(3) 0.039(3) 0.038(3) 0.009(3) 0.014(3) 0.002(3)
C20X 0.032(3) 0.033(3) 0.035(3) 0.005(3) 0.000(3) -0.005(3)
C21X 0.029(3) 0.036(4) 0.037(4) 0.011(3) 0.001(3) -0.009(3)
C22X 0.031(4) 0.049(5) 0.044(4) 0.014(4) -0.001(3) -0.007(4)
C23X 0.032(4) 0.057(5) 0.044(4) 0.009(4) 0.001(3) -0.009(4)
C24X 0.023(4) 0.058(5) 0.049(4) 0.008(4) 0.003(4) -0.006(4)
C25X 0.023(4) 0.046(4) 0.046(4) 0.011(4) 0.005(4) -0.008(4)
C26X 0.025(3) 0.033(4) 0.039(4) 0.014(3) 0.004(3) -0.006(3)
C11X 0.024(3) 0.033(3) 0.029(3) -0.001(3) 0.009(2) 0.002(3)
C12X 0.021(4) 0.030(4) 0.034(4) 0.001(3) 0.009(3) 0.004(4)
C13X 0.025(4) 0.032(4) 0.040(4) -0.005(3) 0.012(3) 0.003(3)
C14X 0.029(4) 0.040(4) 0.044(5) -0.002(4) 0.015(4) 0.002(3)
C15X 0.027(4) 0.039(4) 0.041(4) -0.002(3) 0.014(3) 0.003(4)
C16X 0.025(3) 0.028(3) 0.033(3) 0.002(3) 0.013(3) 0.003(3)
C17X 0.023(3) 0.024(3) 0.028(4) 0.004(3) 0.010(3) 0.001(3)

loop_
_atom_type_symbol
_atom_type_description
_atom_type_scat_dispersion_real
_atom_type_scat_dispersion_imag
_atom_type_scat_source
C C -0.0001 0.0005 'International Tables Vol C Tables 4.2.6.8 and 6.1.1.4'
H H 0.0000 0.0000 'International Tables Vol C Tables 4.2.6.8 and 6.1.1.4'
Cs Cs -1.4732 0.8076 'International Tables Vol C Tables 4.2.6.8 and 6.1.1.4'
O O 0.0017 0.0018 'International Tables Vol C Tables 4.2.6.8 and 6.1.1.4'

loop_
_geom_angle_atom_site_label_1
_geom_angle_atom_site_label_2
_geom_angle_atom_site_label_3
_geom_angle
_geom_angle_site_symmetry_1
_geom_angle_site_symmetry_3
_geom_angle_publ_flag
C18 Cs1 C10 24.85(10) . . ?
C18 Cs1 C19 24.18(10) . . ?
C10 Cs1 C19 42.77(11) . . ?
O6 Cs1 C18 93.58(8) . . ?
O6 Cs1 C10 103.94(9) . . ?
O6 Cs1 C19 105.50(10) . . ?
O6 Cs1 O2 102.81(6) . . ?
O6 Cs1 C1X 114.7(2) . . ?
O6 Cs1 C27X 97.77(19) . . ?
O6 Cs1 C19X 100.7(2) . . ?
O5 Cs1 C18 100.42(9) . . ?
O5 Cs1 C10 87.78(7) . . ?
O5 Cs1 C19 124.54(9) . . ?
O5 Cs1 O6 55.37(6) . . ?
O5 Cs1 O4 55.87(6) . . ?
O5 Cs1 O2 137.13(6) . . ?
O5 Cs1 O1 110.34(6) . . ?
O5 Cs1 O3 112.59(6) . . ?
O5 Cs1 C1X 91.13(17) . . ?
O5 Cs1 C27X 95.44(19) . . ?
O5 Cs1 C19X 116.9(2) . . ?
O4 Cs1 C18 134.97(9) . . ?
O4 Cs1 C10 110.35(8) . . ?
O4 Cs1 C19 147.05(10) . . ?
O4 Cs1 O6 99.29(6) . . ?
O4 Cs1 O2 100.07(6) . . ?
O4 Cs1 C1X 103.5(2) . . ?
O4 Cs1 C27X 125.3(3) . . ?
O4 Cs1 C19X 145.6(2) . . ?
O2 Cs1 C18 118.84(9) . . ?
O2 Cs1 C10 135.06(7) . . ?
O2 Cs1 C19 95.29(9) . . ?
O2 Cs1 C1X 131.06(18) . . ?
O2 Cs1 C27X 125.8(2) . . ?
O2 Cs1 C19X 102.4(2) . . ?
O1 Cs1 C18 92.21(9) . . ?
O1 Cs1 C10 116.79(9) . . ?
O1 Cs1 C19 82.17(10) . . ?
O1 Cs1 O6 55.66(6) . . ?
O1 Cs1 O4 130.35(5) . . ?
O1 Cs1 O2 55.30(7) . . ?
O1 Cs1 C1X 125.5(2) . . ?
O1 Cs1 C27X 101.9(3) . . ?
O1 Cs1 C19X 84.0(2) . . ?
O3 Cs1 C18 129.39(8) . . ?
O3 Cs1 C10 117.83(9) . . ?
O3 Cs1 C19 112.74(10) . . ?
O3 Cs1 O6 136.62(5) . . ?
O3 Cs1 O4 56.78(6) . . ?
O3 Cs1 O2 55.06(6) . . ?
O3 Cs1 O1 109.64(6) . . ?
O3 Cs1 C1X 106.4(3) . . ?
O3 Cs1 C27X 125.59(19) . . ?
O3 Cs1 C19X 119.2(2) . . ?
C1X Cs1 C19X 42.4(3) . . ?
C27X Cs1 C1X 24.3(3) . . ?
C27X Cs1 C19X 23.9(3) . . ?
C10 C18 Cs1 79.3(2) . . ?
C19 C18 Cs1 79.9(3) . . ?
C19 C18 C10 119.6(4) . . ?
C19 C18 C17 132.0(5) . . ?
C17 C18 Cs1 104.7(3) . . ?
C17 C18 C10 108.0(4) . . ?
C18 C10 Cs1 75.9(2) . . ?
C9 C10 Cs1 78.7(2) . . ?
C9 C10 C18 118.9(4) . . ?
C9 C10 C11 132.0(4) . . ?
C11 C10 Cs1 108.5(2) . . ?
C11 C10 C18 108.6(4) . . ?
C19 C27 Cs1 74.3(3) . . ?
C19 C27 C1 120.6(4) . . ?
C19 C27 C26 108.5(5) . . ?
C1 C27 Cs1 77.3(2) . . ?
C1 C27 C26 130.6(5) . . ?
C26 C27 Cs1 112.8(3) . . ?
C18 C19 Cs1 75.9(3) . . ?
C18 C19 C20 129.2(5) . . ?
C27 C19 Cs1 82.2(3) . . ?
C27 C19 C18 120.5(5) . . ?
C27 C19 C20 110.2(4) . . ?
C20 C19 Cs1 109.3(3) . . ?
C27 C1 Cs1 79.2(2) . . ?
C27 C1 C9 119.9(4) . . ?
C27 C1 C2 129.8(4) . . ?
C9 C1 Cs1 75.7(2) . . ?
C9 C1 C2 109.8(4) . . ?
C2 C1 Cs1 108.1(2) . . ?
C10 C9 Cs1 77.1(2) . . ?
C10 C9 C8 130.7(4) . . ?
C1 C9 Cs1 80.5(2) . . ?
C1 C9 C10 120.3(3) . . ?
C1 C9 C8 108.4(4) . . ?
C8 C9 Cs1 105.3(2) . . ?
C12 C17 C18 106.3(4) . . ?
C16 C17 C18 132.5(5) . . ?
C16 C17 C12 121.1(4) . . ?
C19 C20 H13A 111.3 . . ?
C19 C20 H13B 111.3 . . ?
C19 C20 C21 102.6(4) . . ?
H13A C20 H13B 109.2 . . ?
C21 C20 H13A 111.3 . . ?
C21 C20 H13B 111.3 . . ?
C26 C21 C20 109.8(4) . . ?
C22 C21 C20 129.4(5) . . ?
C22 C21 C26 120.8(4) . . ?
C21 C26 C27 108.9(5) . . ?
C21 C26 C25 119.6(5) . . ?
C25 C26 C27 131.5(5) . . ?
C10 C11 H14 126.6 . . ?
C12 C11 C10 106.7(4) . . ?
C12 C11 H14 126.6 . . ?
C11 C12 C17 110.2(4) . . ?
C13 C12 C17 118.9(5) . . ?
C13 C12 C11 130.7(4) . . ?
C38 O6 Cs1 105.9(2) . . ?
C37 O6 Cs1 100.78(16) . . ?
C37 O6 C38 112.4(3) . . ?
C36 O5 Cs1 119.4(2) . . ?
C35 O5 Cs1 119.38(18) . . ?
C35 O5 C36 111.4(3) . . ?
C33 O4 Cs1 109.11(18) . . ?
C33 O4 C34 111.1(2) . . ?
C34 O4 Cs1 110.30(18) . . ?
C29 O2 Cs1 105.58(19) . . ?
C29 O2 C30 112.6(3) . . ?
C30 O2 Cs1 103.56(17) . . ?
C39 O1 Cs1 119.2(3) . . ?
C39 O1 C28 111.9(3) . . ?
C28 O1 Cs1 119.7(2) . . ?
C31 O3 Cs1 119.6(2) . . ?
C31 O3 C32 111.3(3) . . ?
C32 O3 Cs1 116.82(18) . . ?
O1 C39 H39A 109.8 . . ?
O1 C39 H39B 109.8 . . ?
O1 C39 C38 109.3(4) . . ?
H39A C39 H39B 108.3 . . ?
C38 C39 H39A 109.8 . . ?
C38 C39 H39B 109.8 . . ?
Cs1 C38 H38A 161.5 . . ?
Cs1 C38 H38B 76.0 . . ?
O6 C38 Cs1 52.84(17) . . ?
O6 C38 C39 109.1(3) . . ?
O6 C38 H38A 109.9 . . ?
O6 C38 H38B 109.9 . . ?
C39 C38 Cs1 84.5(3) . . ?
C39 C38 H38A 109.9 . . ?
C39 C38 H38B 109.9 . . ?
H38A C38 H38B 108.3 . . ?
Cs1 C37 H37A 69.0 . . ?
Cs1 C37 H37B 161.5 . . ?
O6 C37 Cs1 56.92(14) . . ?
O6 C37 H37A 109.9 . . ?
O6 C37 H37B 109.9 . . ?
O6 C37 C36 108.9(3) . . ?
H37A C37 H37B 108.3 . . ?
C36 C37 Cs1 87.70(18) . . ?
C36 C37 H37A 109.9 . . ?
C36 C37 H37B 109.9 . . ?
Cs1 C36 H36A 111.2 . . ?
Cs1 C36 H36B 137.9 . . ?
O5 C36 C37 109.5(3) . . ?
O5 C36 H36A 109.8 . . ?
O5 C36 H36B 109.8 . . ?
C37 C36 Cs1 69.78(17) . . ?
C37 C36 H36A 109.8 . . ?
C37 C36 H36B 109.8 . . ?
H36A C36 H36B 108.2 . . ?
O3 C31 H31A 109.7 . . ?
O3 C31 H31B 109.7 . . ?
O3 C31 C30 110.0(3) . . ?
H31A C31 H31B 108.2 . . ?
C30 C31 H31A 109.7 . . ?
C30 C31 H31B 109.7 . . ?
Cs1 C29 H29A 75.0 . . ?
Cs1 C29 H29B 161.4 . . ?
O2 C29 Cs1 53.17(15) . . ?
O2 C29 H29A 109.9 . . ?
O2 C29 H29B 109.9 . . ?
O2 C29 C28 109.1(3) . . ?
H29A C29 H29B 108.3 . . ?
C28 C29 Cs1 85.21(19) . . ?
C28 C29 H29A 109.9 . . ?
C28 C29 H29B 109.9 . . ?
O1 C28 C29 109.5(3) . . ?
O1 C28 H28A 109.8 . . ?
O1 C28 H28B 109.8 . . ?
C29 C28 H28A 109.8 . . ?
C29 C28 H28B 109.8 . . ?
H28A C28 H28B 108.2 . . ?
Cs1 C33 H33A 80.1 . . ?
Cs1 C33 H33B 159.4 . . ?
O4 C33 Cs1 49.98(14) . . ?
O4 C33 H33A 109.7 . . ?
O4 C33 H33B 109.7 . . ?
O4 C33 C32 109.7(2) . . ?
H33A C33 H33B 108.2 . . ?
C32 C33 Cs1 83.82(19) . . ?
C32 C33 H33A 109.7 . . ?
C32 C33 H33B 109.7 . . ?
Cs1 C30 H30A 161.5 . . ?
Cs1 C30 H30B 72.2 . . ?
O2 C30 Cs1 54.66(14) . . ?
O2 C30 C31 108.7(3) . . ?
O2 C30 H30A 110.0 . . ?
O2 C30 H30B 110.0 . . ?
C31 C30 Cs1 86.4(2) . . ?
C31 C30 H30A 110.0 . . ?
C31 C30 H30B 110.0 . . ?
H30A C30 H30B 108.3 . . ?
Cs1 C34 H34A 158.7 . . ?
Cs1 C34 H34B 81.1 . . ?
O4 C34 Cs1 49.08(14) . . ?
O4 C34 H34A 109.8 . . ?
O4 C34 H34B 109.8 . . ?
O4 C34 C35 109.2(3) . . ?
H34A C34 H34B 108.3 . . ?
C35 C34 Cs1 83.52(18) . . ?
C35 C34 H34A 109.8 . . ?
C35 C34 H34B 109.8 . . ?
Cs1 C32 H32A 101.1 . . ?
Cs1 C32 H32B 146.9 . . ?
O3 C32 C33 110.7(3) . . ?
O3 C32 H32A 109.5 . . ?
O3 C32 H32B 109.5 . . ?
C33 C32 Cs1 73.72(18) . . ?
C33 C32 H32A 109.5 . . ?
C33 C32 H32B 109.5 . . ?
H32A C32 H32B 108.1 . . ?
Cs1 C35 H35A 144.9 . . ?
Cs1 C35 H35B 102.7 . . ?
O5 C35 C34 110.0(3) . . ?
O5 C35 H35A 109.7 . . ?
O5 C35 H35B 109.7 . . ?
C34 C35 Cs1 74.07(17) . . ?
C34 C35 H35A 109.7 . . ?
C34 C35 H35B 109.7 . . ?
H35A C35 H35B 108.2 . . ?
C25 C24 H9 119.7 . . ?
C23 C24 H9 119.7 . . ?
C23 C24 C25 120.6(6) . . ?
C13 C14 H17 118.9 . . ?
C13 C14 C15 122.2(5) . . ?
C15 C14 H17 118.9 . . ?
C26 C25 H8 120.3 . . ?
C24 C25 C26 119.4(6) . . ?
C24 C25 H8 120.3 . . ?
C12 C13 H16 120.8 . . ?
C14 C13 C12 118.4(5) . . ?
C14 C13 H16 120.8 . . ?
C17 C16 H19 120.5 . . ?
C15 C16 C17 119.0(4) . . ?
C15 C16 H19 120.5 . . ?
C21 C22 H11 120.5 . . ?
C23 C22 C21 119.0(5) . . ?
C23 C22 H11 120.5 . . ?
C14 C15 H18 119.8 . . ?
C16 C15 C14 120.4(4) . . ?
C16 C15 H18 119.8 . . ?
C24 C23 C22 120.5(5) . . ?
C24 C23 H10 119.7 . . ?
C22 C23 H10 119.7 . . ?
C3 C8 C9 108.9(5) . . ?
C7 C8 C9 131.9(5) . . ?
C7 C8 C3 119.0(4) . . ?
C8 C3 C2 109.3(5) . . ?
C4 C3 C8 121.3(4) . . ?
C4 C3 C2 129.3(5) . . ?
C1 C2 C3 103.4(4) . . ?
C1 C2 H21A 111.1 . . ?
C1 C2 H21B 111.1 . . ?
C3 C2 H21A 111.1 . . ?
C3 C2 H21B 111.1 . . ?
H21A C2 H21B 109.0 . . ?
C8 C7 H26 120.6 . . ?
C8 C7 C6 118.7(5) . . ?
C6 C7 H26 120.6 . . ?
C7 C6 H25 119.2 . . ?
C5 C6 C7 121.6(5) . . ?
C5 C6 H25 119.2 . . ?
C6 C5 H24 120.1 . . ?
C6 C5 C4 119.7(5) . . ?
C4 C5 H24 120.1 . . ?
C3 C4 C5 119.6(5) . . ?
C3 C4 H23 120.2 . . ?
C5 C4 H23 120.2 . . ?
C27X C1X Cs1 76.9(5) . . ?
C27X C1X C2X 130.6(11) . . ?
C9X C1X Cs1 80.7(5) . . ?
C9X C1X C27X 118.2(8) . . ?
C9X C1X C2X 110.8(11) . . ?
C2X C1X Cs1 106.4(6) . . ?
C1X C27X Cs1 78.8(6) . . ?
C1X C27X C26X 132.9(11) . . ?
C19X C27X Cs1 80.0(7) . . ?
C19X C27X C1X 121.1(10) . . ?
C19X C27X C26X 105.6(12) . . ?
C26X C27X Cs1 105.2(7) . . ?
C27X C19X Cs1 76.0(7) . . ?
C27X C19X C20X 112.0(10) . . ?
C18X C19X Cs1 81.9(8) . . ?
C18X C19X C27X 119.9(13) . . ?
C18X C19X C20X 127.8(11) . . ?
C20X C19X Cs1 106.5(7) . . ?
C19X C18X Cs1 74.8(7) . . ?
C19X C18X C10X 119.9(12) . . ?
C19X C18X C17X 131.8(11) . . ?
C10X C18X Cs1 79.9(6) . . ?
C10X C18X C17X 108.2(11) . . ?
C17X C18X Cs1 114.5(7) . . ?
C18X C10X Cs1 77.0(6) . . ?
C18X C10X C11X 111.3(9) . . ?
C9X C10X Cs1 75.1(5) . . ?
C9X C10X C18X 120.4(10) . . ?
C9X C10X C11X 128.3(9) . . ?
C11X C10X Cs1 116.3(5) . . ?
C1X C9X Cs1 75.3(5) . . ?
C1X C9X C8X 106.6(12) . . ?
C10X C9X Cs1 81.7(5) . . ?
C10X C9X C1X 120.4(9) . . ?
C10X C9X C8X 132.5(12) . . ?
C8X C9X Cs1 105.3(6) . . ?
C7X C8X C9X 131.7(15) . . ?
C3X C8X C9X 106.7(14) . . ?
C3X C8X C7X 121.5(14) . . ?
C8X C7X H8X 121.6 . . ?
C6X C7X C8X 116.8(13) . . ?
C6X C7X H8X 121.6 . . ?
C7X C6X H9X 119.4 . . ?
C5X C6X C7X 121.1(14) . . ?
C5X C6X H9X 119.4 . . ?
C6X C5X H10X 118.1 . . ?
C6X C5X C4X 123.7(14) . . ?
C4X C5X H10X 118.1 . . ?
C5X C4X H11X 122.0 . . ?
C5X C4X C3X 116.1(12) . . ?
C3X C4X H11X 122.0 . . ?
C8X C3X C4X 120.7(12) . . ?
C8X C3X C2X 111.0(13) . . ?
C4X C3X C2X 128.2(13) . . ?
C1X C2X C3X 104.8(11) . . ?
C1X C2X H13X 127.6 . . ?
C3X C2X H13X 127.6 . . ?
C19X C20X H14A 111.6 . . ?
C19X C20X H14B 111.6 . . ?
C19X C20X C21X 100.6(10) . . ?
H14A C20X H14B 109.4 . . ?
C21X C20X H14A 111.6 . . ?
C21X C20X H14B 111.6 . . ?
C22X C21X C20X 126.0(14) . . ?
C26X C21X C20X 110.8(11) . . ?
C26X C21X C22X 123.1(13) . . ?
C21X C22X H16X 120.7 . . ?
C21X C22X C23X 118.7(14) . . ?
C23X C22X H16X 120.7 . . ?
C22X C23X H17X 120.6 . . ?
C24X C23X C22X 118.7(12) . . ?
C24X C23X H17X 120.6 . . ?
C23X C24X H18X 119.3 . . ?
C23X C24X C25X 121.3(13) . . ?
C25X C24X H18X 119.3 . . ?
C24X C25X H19X 120.4 . . ?
C24X C25X C26X 119.3(15) . . ?
C26X C25X H19X 120.4 . . ?
C21X C26X C27X 111.0(12) . . ?
C21X C26X C25X 118.8(13) . . ?
C25X C26X C27X 130.2(14) . . ?
C10X C11X H21C 111.4 . . ?
C10X C11X H21D 111.4 . . ?
H21C C11X H21D 109.3 . . ?
C12X C11X C10X 101.9(8) . . ?
C12X C11X H21C 111.4 . . ?
C12X C11X H21D 111.4 . . ?
C13X C12X C11X 126.8(12) . . ?
C13X C12X C17X 121.1(12) . . ?
C17X C12X C11X 112.1(9) . . ?
C12X C13X H23X 121.5 . . ?
C12X C13X C14X 117.1(13) . . ?
C14X C13X H23X 121.5 . . ?
C13X C14X H24X 118.9 . . ?
C15X C14X C13X 122.1(13) . . ?
C15X C14X H24X 118.9 . . ?
C14X C15X H25X 119.8 . . ?
C14X C15X C16X 120.3(11) . . ?
C16X C15X H25X 119.8 . . ?
C15X C16X H26X 120.5 . . ?
C17X C16X C15X 119.0(10) . . ?
C17X C16X H26X 120.5 . . ?
C12X C17X C18X 106.5(11) . . ?
C16X C17X C18X 133.1(12) . . ?
C16X C17X C12X 120.4(11) . . ?

loop_
_geom_bond_atom_site_label_1
_geom_bond_atom_site_label_2
_geom_bond_distance
_geom_bond_site_symmetry_2
_geom_bond_publ_flag
Cs1 C18 3.336(4) . ?
Cs1 C10 3.380(3) . ?
Cs1 C19 3.386(6) . ?
Cs1 O6 3.138(2) . ?
Cs1 O5 3.021(2) . ?
Cs1 O4 3.054(2) . ?
Cs1 O2 3.149(2) . ?
Cs1 O1 3.044(2) . ?
Cs1 O3 3.044(2) . ?
Cs1 C1X 3.366(9) . ?
Cs1 C27X 3.342(10) . ?
Cs1 C19X 3.391(14) . ?
C18 C10 1.446(6) . ?
C18 C19 1.409(6) . ?
C18 C17 1.441(6) . ?
C10 C9 1.420(6) . ?
C10 C11 1.431(5) . ?
C27 C19 1.400(7) . ?
C27 C1 1.412(7) . ?
C27 C26 1.461(6) . ?
C19 C20 1.507(6) . ?
C1 C9 1.413(6) . ?
C1 C2 1.499(6) . ?
C9 C8 1.461(6) . ?
C17 C12 1.436(7) . ?
C17 C16 1.393(7) . ?
C20 H13A 0.9900 . ?
C20 H13B 0.9900 . ?
C20 C21 1.516(6) . ?
C21 C26 1.398(7) . ?
C21 C22 1.397(7) . ?
C26 C25 1.401(7) . ?
C11 H14 0.9500 . ?
C11 C12 1.426(6) . ?
C12 C13 1.421(6) . ?
O6 C38 1.430(4) . ?
O6 C37 1.421(4) . ?
O5 C36 1.419(4) . ?
O5 C35 1.418(4) . ?
O4 C33 1.423(4) . ?
O4 C34 1.423(4) . ?
O2 C29 1.426(4) . ?
O2 C30 1.432(4) . ?
O1 C39 1.422(7) . ?
O1 C28 1.434(4) . ?
O3 C31 1.428(4) . ?
O3 C32 1.428(4) . ?
C39 H39A 0.9900 . ?
C39 H39B 0.9900 . ?
C39 C38 1.498(8) . ?
C38 H38A 0.9900 . ?
C38 H38B 0.9900 . ?
C37 H37A 0.9900 . ?
C37 H37B 0.9900 . ?
C37 C36 1.501(6) . ?
C36 H36A 0.9900 . ?
C36 H36B 0.9900 . ?
C31 H31A 0.9900 . ?
C31 H31B 0.9900 . ?
C31 C30 1.489(6) . ?
C29 H29A 0.9900 . ?
C29 H29B 0.9900 . ?
C29 C28 1.494(6) . ?
C28 H28A 0.9900 . ?
C28 H28B 0.9900 . ?
C33 H33A 0.9900 . ?
C33 H33B 0.9900 . ?
C33 C32 1.499(5) . ?
C30 H30A 0.9900 . ?
C30 H30B 0.9900 . ?
C34 H34A 0.9900 . ?
C34 H34B 0.9900 . ?
C34 C35 1.502(5) . ?
C32 H32A 0.9900 . ?
C32 H32B 0.9900 . ?
C35 H35A 0.9900 . ?
C35 H35B 0.9900 . ?
C24 H9 0.9500 . ?
C24 C25 1.392(8) . ?
C24 C23 1.389(9) . ?
C14 H17 0.9500 . ?
C14 C13 1.389(7) . ?
C14 C15 1.400(7) . ?
C25 H8 0.9500 . ?
C13 H16 0.9500 . ?
C16 H19 0.9500 . ?
C16 C15 1.392(7) . ?
C22 H11 0.9500 . ?
C22 C23 1.391(8) . ?
C15 H18 0.9500 . ?
C23 H10 0.9500 . ?
C8 C3 1.407(7) . ?
C8 C7 1.403(7) . ?
C3 C2 1.513(7) . ?
C3 C4 1.388(8) . ?
C2 H21A 0.9900 . ?
C2 H21B 0.9900 . ?
C7 H26 0.9500 . ?
C7 C6 1.405(7) . ?
C6 H25 0.9500 . ?
C6 C5 1.383(8) . ?
C5 H24 0.9500 . ?
C5 C4 1.390(9) . ?
C4 H23 0.9500 . ?
C1X C27X 1.411(17) . ?
C1X C9X 1.410(16) . ?
C1X C2X 1.449(14) . ?
C27X C19X 1.398(17) . ?
C27X C26X 1.491(16) . ?
C19X C18X 1.387(15) . ?
C19X C20X 1.526(18) . ?
C18X C10X 1.400(14) . ?
C18X C17X 1.486(16) . ?
C10X C9X 1.396(14) . ?
C10X C11X 1.510(12) . ?
C9X C8X 1.504(19) . ?
C8X C7X 1.40(2) . ?
C8X C3X 1.40(2) . ?
C7X H8X 0.9500 . ?
C7X C6X 1.393(17) . ?
C6X H9X 0.9500 . ?
C6X C5X 1.363(19) . ?
C5X H10X 0.9500 . ?
C5X C4X 1.38(2) . ?
C4X H11X 0.9500 . ?
C4X C3X 1.412(19) . ?
C3X C2X 1.464(16) . ?
C2X H13X 0.9500 . ?
C20X H14A 0.9900 . ?
C20X H14B 0.9900 . ?
C20X C21X 1.529(15) . ?
C21X C22X 1.384(17) . ?
C21X C26X 1.347(19) . ?
C22X H16X 0.9500 . ?
C22X C23X 1.40(2) . ?
C23X H17X 0.9500 . ?
C23X C24X 1.38(2) . ?
C24X H18X 0.9500 . ?
C24X C25X 1.39(2) . ?
C25X H19X 0.9500 . ?
C25X C26X 1.396(17) . ?
C11X H21C 0.9900 . ?
C11X H21D 0.9900 . ?
C11X C12X 1.487(15) . ?
C12X C13X 1.395(17) . ?
C12X C17X 1.420(17) . ?
C13X H23X 0.9500 . ?
C13X C14X 1.400(17) . ?
C14X H24X 0.9500 . ?
C14X C15X 1.391(17) . ?
C15X H25X 0.9500 . ?
C15X C16X 1.393(16) . ?
C16X H26X 0.9500 . ?
C16X C17X 1.382(16) . ?

loop_
_geom_torsion_atom_site_label_1
_geom_torsion_atom_site_label_2
_geom_torsion_atom_site_label_3
_geom_torsion_atom_site_label_4
_geom_torsion
_geom_torsion_site_symmetry_1
_geom_torsion_site_symmetry_2
_geom_torsion_site_symmetry_3
_geom_torsion_site_symmetry_4
_geom_torsion_publ_flag
Cs1 C18 C10 C9 -68.3(3) . . . . ?
Cs1 C18 C10 C11 105.1(3) . . . . ?
Cs1 C18 C19 C27 71.9(5) . . . . ?
Cs1 C18 C19 C20 -103.6(5) . . . . ?
Cs1 C18 C17 C12 -85.7(4) . . . . ?
Cs1 C18 C17 C16 92.1(6) . . . . ?
Cs1 C10 C9 C1 -70.8(3) . . . . ?
Cs1 C10 C9 C8 99.2(4) . . . . ?
Cs1 C10 C11 C12 78.6(3) . . . . ?
Cs1 C27 C19 C18 -68.6(4) . . . . ?
Cs1 C27 C19 C20 107.7(4) . . . . ?
Cs1 C27 C1 C9 66.4(3) . . . . ?
Cs1 C27 C1 C2 -104.7(4) . . . . ?
Cs1 C27 C26 C21 -78.7(4) . . . . ?
Cs1 C27 C26 C25 100.5(6) . . . . ?
Cs1 C19 C20 C21 89.6(3) . . . . ?
Cs1 C1 C9 C10 69.0(3) . . . . ?
Cs1 C1 C9 C8 -103.0(3) . . . . ?
Cs1 C1 C2 C3 78.0(3) . . . . ?
Cs1 C9 C8 C3 -84.1(3) . . . . ?
Cs1 C9 C8 C7 90.8(5) . . . . ?
Cs1 O6 C38 C39 -67.1(4) . . . . ?
Cs1 O6 C37 C36 74.1(2) . . . . ?
Cs1 O5 C36 C37 20.5(3) . . . . ?
Cs1 O5 C35 C34 -33.3(3) . . . . ?
Cs1 O4 C33 C32 63.2(3) . . . . ?
Cs1 O4 C34 C35 -62.6(3) . . . . ?
Cs1 O2 C29 C28 68.3(3) . . . . ?
Cs1 O2 C30 C31 -71.4(3) . . . . ?
Cs1 O1 C39 C38 -33.4(3) . . . . ?
Cs1 O1 C28 C29 30.1(3) . . . . ?
Cs1 O3 C31 C30 -24.6(3) . . . . ?
Cs1 O3 C32 C33 34.9(3) . . . . ?
Cs1 C37 C36 O5 -14.5(2) . . . . ?
Cs1 C29 C28 O1 -20.5(2) . . . . ?
Cs1 C33 C32 O3 -24.5(2) . . . . ?
Cs1 C34 C35 O5 22.6(2) . . . . ?
Cs1 C1X C27X C19X 71.0(10) . . . . ?
Cs1 C1X C27X C26X -100.5(12) . . . . ?
Cs1 C1X C9X C10X -71.0(8) . . . . ?
Cs1 C1X C9X C8X 102.0(7) . . . . ?
Cs1 C1X C2X C3X -84.4(8) . . . . ?
Cs1 C27X C19X C18X 72.0(11) . . . . ?
Cs1 C27X C19X C20X -102.4(10) . . . . ?
Cs1 C27X C26X C21X 81.3(10) . . . . ?
Cs1 C27X C26X C25X -95.7(14) . . . . ?
Cs1 C19X C18X C10X 68.5(10) . . . . ?
Cs1 C19X C18X C17X -109.4(13) . . . . ?
Cs1 C19X C20X C21X -80.4(8) . . . . ?
Cs1 C18X C10X C9X 63.8(8) . . . . ?
Cs1 C18X C10X C11X -113.5(6) . . . . ?
Cs1 C18X C17X C12X 87.1(10) . . . . ?
Cs1 C18X C17X C16X -90.2(13) . . . . ?
Cs1 C10X C9X C1X 67.6(7) . . . . ?
Cs1 C10X C9X C8X -103.3(11) . . . . ?
Cs1 C10X C11X C12X -84.3(8) . . . . ?
Cs1 C9X C8X C7X -94.2(14) . . . . ?
Cs1 C9X C8X C3X 80.6(9) . . . . ?
C18 C10 C9 Cs1 66.7(3) . . . . ?
C18 C10 C9 C1 -4.1(5) . . . . ?
C18 C10 C9 C8 165.9(4) . . . . ?
C18 C10 C11 C12 -2.3(4) . . . . ?
C18 C19 C20 C21 176.8(5) . . . . ?
C18 C17 C12 C11 1.1(5) . . . . ?
C18 C17 C12 C13 178.0(4) . . . . ?
C18 C17 C16 C15 -177.9(5) . . . . ?
C10 C18 C19 Cs1 -71.4(3) . . . . ?
C10 C18 C19 C27 0.5(7) . . . . ?
C10 C18 C19 C20 -175.0(5) . . . . ?
C10 C18 C17 C12 -2.5(5) . . . . ?
C10 C18 C17 C16 175.4(5) . . . . ?
C10 C9 C8 C3 -170.1(4) . . . . ?
C10 C9 C8 C7 4.8(7) . . . . ?
C10 C11 C12 C17 0.7(5) . . . . ?
C10 C11 C12 C13 -175.7(5) . . . . ?
C27 C19 C20 C21 1.0(5) . . . . ?
C27 C1 C9 Cs1 -68.3(3) . . . . ?
C27 C1 C9 C10 0.7(5) . . . . ?
C27 C1 C9 C8 -171.4(3) . . . . ?
C27 C1 C2 C3 168.9(4) . . . . ?
C27 C26 C25 C24 -177.6(5) . . . . ?
C19 C18 C10 Cs1 71.8(4) . . . . ?
C19 C18 C10 C9 3.5(6) . . . . ?
C19 C18 C10 C11 176.8(4) . . . . ?
C19 C18 C17 C12 -175.3(5) . . . . ?
C19 C18 C17 C16 2.6(9) . . . . ?
C19 C27 C1 Cs1 -63.0(4) . . . . ?
C19 C27 C1 C9 3.4(6) . . . . ?
C19 C27 C1 C2 -167.7(4) . . . . ?
C19 C27 C26 C21 1.6(6) . . . . ?
C19 C27 C26 C25 -179.2(6) . . . . ?
C19 C20 C21 C26 0.0(5) . . . . ?
C19 C20 C21 C22 -179.4(5) . . . . ?
C1 C27 C19 Cs1 64.5(4) . . . . ?
C1 C27 C19 C18 -4.0(7) . . . . ?
C1 C27 C19 C20 172.3(4) . . . . ?
C1 C27 C26 C21 -171.4(4) . . . . ?
C1 C27 C26 C25 7.8(9) . . . . ?
C1 C9 C8 C3 0.8(4) . . . . ?
C1 C9 C8 C7 175.7(4) . . . . ?
C9 C10 C11 C12 169.9(4) . . . . ?
C9 C1 C2 C3 -2.9(4) . . . . ?
C9 C8 C3 C2 -2.7(4) . . . . ?
C9 C8 C3 C4 174.5(4) . . . . ?
C9 C8 C7 C6 -173.4(4) . . . . ?
C17 C18 C10 Cs1 -102.1(3) . . . . ?
C17 C18 C10 C9 -170.4(4) . . . . ?
C17 C18 C10 C11 3.0(4) . . . . ?
C17 C18 C19 Cs1 100.7(5) . . . . ?
C17 C18 C19 C27 172.7(5) . . . . ?
C17 C18 C19 C20 -2.9(9) . . . . ?
C17 C12 C13 C14 0.4(7) . . . . ?
C17 C16 C15 C14 0.6(7) . . . . ?
C20 C21 C26 C27 -1.0(5) . . . . ?
C20 C21 C26 C25 179.7(4) . . . . ?
C20 C21 C22 C23 179.3(4) . . . . ?
C21 C26 C25 C24 1.6(8) . . . . ?
C21 C22 C23 C24 0.2(7) . . . . ?
C26 C27 C19 Cs1 -109.3(3) . . . . ?
C26 C27 C19 C18 -177.9(5) . . . . ?
C26 C27 C19 C20 -1.6(6) . . . . ?
C26 C27 C1 Cs1 109.3(5) . . . . ?
C26 C27 C1 C9 175.7(4) . . . . ?
C26 C27 C1 C2 4.6(8) . . . . ?
C26 C21 C22 C23 0.0(7) . . . . ?
C11 C10 C9 Cs1 -104.7(4) . . . . ?
C11 C10 C9 C1 -175.6(4) . . . . ?
C11 C10 C9 C8 -5.6(7) . . . . ?
C11 C12 C13 C14 176.5(5) . . . . ?
C12 C17 C16 C15 -0.3(7) . . . . ?
O6 C37 C36 Cs1 -53.76(19) . . . . ?
O6 C37 C36 O5 -68.3(3) . . . . ?
O4 C33 C32 Cs1 -43.4(2) . . . . ?
O4 C33 C32 O3 -68.0(3) . . . . ?
O4 C34 C35 Cs1 42.5(2) . . . . ?
O4 C34 C35 O5 65.1(4) . . . . ?
O2 C29 C28 O1 -68.8(3) . . . . ?
O1 C39 C38 Cs1 22.8(2) . . . . ?
O1 C39 C38 O6 70.4(4) . . . . ?
O3 C31 C30 Cs1 17.1(2) . . . . ?
O3 C31 C30 O2 67.9(3) . . . . ?
C39 O1 C28 C29 176.5(3) . . . . ?
C38 O6 C37 Cs1 112.3(3) . . . . ?
C38 O6 C37 C36 -173.5(3) . . . . ?
C37 O6 C38 Cs1 -109.1(2) . . . . ?
C37 O6 C38 C39 -176.3(3) . . . . ?
C36 O5 C35 Cs1 -145.6(3) . . . . ?
C36 O5 C35 C34 -178.9(3) . . . . ?
C31 O3 C32 Cs1 142.3(3) . . . . ?
C31 O3 C32 C33 177.2(3) . . . . ?
C29 O2 C30 Cs1 -113.6(2) . . . . ?
C29 O2 C30 C31 175.1(3) . . . . ?
C28 O1 C39 C38 -180.0(3) . . . . ?
C33 O4 C34 Cs1 -121.1(2) . . . . ?
C33 O4 C34 C35 176.2(3) . . . . ?
C30 O2 C29 Cs1 112.3(2) . . . . ?
C30 O2 C29 C28 -179.3(3) . . . . ?
C34 O4 C33 Cs1 121.8(2) . . . . ?
C34 O4 C33 C32 -174.9(3) . . . . ?
C32 O3 C31 C30 -165.8(3) . . . . ?
C35 O5 C36 Cs1 145.6(3) . . . . ?
C35 O5 C36 C37 166.0(3) . . . . ?
C25 C24 C23 C22 0.6(9) . . . . ?
C13 C14 C15 C16 -0.5(8) . . . . ?
C16 C17 C12 C11 -177.1(4) . . . . ?
C16 C17 C12 C13 -0.2(7) . . . . ?
C22 C21 C26 C27 178.5(4) . . . . ?
C22 C21 C26 C25 -0.8(7) . . . . ?
C15 C14 C13 C12 0.0(8) . . . . ?
C23 C24 C25 C26 -1.5(9) . . . . ?
C8 C3 C2 C1 3.4(4) . . . . ?
C8 C3 C4 C5 0.3(7) . . . . ?
C8 C7 C6 C5 -0.2(7) . . . . ?
C3 C8 C7 C6 1.0(6) . . . . ?
C2 C1 C9 Cs1 104.4(3) . . . . ?
C2 C1 C9 C10 173.4(3) . . . . ?
C2 C1 C9 C8 1.4(4) . . . . ?
C2 C3 C4 C5 176.9(5) . . . . ?
C7 C8 C3 C2 -178.3(4) . . . . ?
C7 C8 C3 C4 -1.1(6) . . . . ?
C7 C6 C5 C4 -0.6(7) . . . . ?
C6 C5 C4 C3 0.6(7) . . . . ?
C4 C3 C2 C1 -173.6(4) . . . . ?
C1X C27X C19X Cs1 -70.4(9) . . . . ?
C1X C27X C19X C18X 1.6(18) . . . . ?
C1X C27X C19X C20X -172.8(9) . . . . ?
C1X C27X C26X C21X 170.1(11) . . . . ?
C1X C27X C26X C25X -7(2) . . . . ?
C1X C9X C8X C7X -173.2(13) . . . . ?
C1X C9X C8X C3X 1.7(12) . . . . ?
C27X C1X C9X Cs1 69.6(8) . . . . ?
C27X C1X C9X C10X -1.4(13) . . . . ?
C27X C1X C9X C8X 171.6(9) . . . . ?
C27X C1X C2X C3X -170.9(10) . . . . ?
C27X C19X C18X Cs1 -68.7(11) . . . . ?
C27X C19X C18X C10X -0.2(18) . . . . ?
C27X C19X C18X C17X -178.2(12) . . . . ?
C27X C19X C20X C21X 0.9(13) . . . . ?
C19X C27X C26X C21X -2.4(14) . . . . ?
C19X C27X C26X C25X -179.4(14) . . . . ?
C19X C18X C10X Cs1 -65.8(10) . . . . ?
C19X C18X C10X C9X -2.0(16) . . . . ?
C19X C18X C10X C11X -179.3(10) . . . . ?
C19X C18X C17X C12X 178.2(13) . . . . ?
C19X C18X C17X C16X 1(2) . . . . ?
C19X C20X C21X C22X 179.7(11) . . . . ?
C19X C20X C21X C26X -2.4(12) . . . . ?
C18X C19X C20X C21X -173.0(13) . . . . ?
C18X C10X C9X Cs1 -64.8(9) . . . . ?
C18X C10X C9X C1X 2.8(13) . . . . ?
C18X C10X C9X C8X -168.0(11) . . . . ?
C18X C10X C11X C12X 1.2(11) . . . . ?
C10X C18X C17X C12X 0.1(13) . . . . ?
C10X C18X C17X C16X -177.1(11) . . . . ?
C10X C9X C8X C7X -1(2) . . . . ?
C10X C9X C8X C3X 173.4(10) . . . . ?
C10X C11X C12X C13X 178.4(13) . . . . ?
C10X C11X C12X C17X -1.2(12) . . . . ?
C9X C1X C27X Cs1 -71.8(7) . . . . ?
C9X C1X C27X C19X -0.8(15) . . . . ?
C9X C1X C27X C26X -172.3(10) . . . . ?
C9X C1X C2X C3X 1.8(10) . . . . ?
C9X C10X C11X C12X -175.8(10) . . . . ?
C9X C8X C7X C6X 174.9(12) . . . . ?
C9X C8X C3X C4X -176.9(10) . . . . ?
C9X C8X C3X C2X -0.6(13) . . . . ?
C8X C7X C6X C5X -1.1(18) . . . . ?
C8X C3X C2X C1X -0.7(12) . . . . ?
C7X C8X C3X C4X -1.4(18) . . . . ?
C7X C8X C3X C2X 174.9(11) . . . . ?
C7X C6X C5X C4X 2(2) . . . . ?
C6X C5X C4X C3X -3(2) . . . . ?
C5X C4X C3X C8X 2.2(18) . . . . ?
C5X C4X C3X C2X -173.3(11) . . . . ?
C4X C3X C2X C1X 175.3(11) . . . . ?
C3X C8X C7X C6X 0.7(18) . . . . ?
C2X C1X C27X Cs1 100.5(10) . . . . ?
C2X C1X C27X C19X 171.4(11) . . . . ?
C2X C1X C27X C26X 0.0(18) . . . . ?
C2X C1X C9X Cs1 -104.1(7) . . . . ?
C2X C1X C9X C10X -175.1(8) . . . . ?
C2X C1X C9X C8X -2.1(11) . . . . ?
C20X C19X C18X Cs1 104.7(13) . . . . ?
C20X C19X C18X C10X 173.2(11) . . . . ?
C20X C19X C18X C17X -5(2) . . . . ?
C20X C21X C22X C23X 179.4(11) . . . . ?
C20X C21X C26X C27X 3.0(13) . . . . ?
C20X C21X C26X C25X -179.6(11) . . . . ?
C21X C22X C23X C24X -1.8(18) . . . . ?
C22X C21X C26X C27X -179.0(10) . . . . ?
C22X C21X C26X C25X -1.6(19) . . . . ?
C22X C23X C24X C25X 2(2) . . . . ?
C23X C24X C25X C26X -2(2) . . . . ?
C24X C25X C26X C27X 178.4(13) . . . . ?
C24X C25X C26X C21X 2(2) . . . . ?
C26X C27X C19X Cs1 103.2(7) . . . . ?
C26X C27X C19X C18X 175.1(11) . . . . ?
C26X C27X C19X C20X 0.7(13) . . . . ?
C26X C21X C22X C23X 1.7(18) . . . . ?
C11X C10X C9X Cs1 112.0(9) . . . . ?
C11X C10X C9X C1X 179.6(8) . . . . ?
C11X C10X C9X C8X 8.7(16) . . . . ?
C11X C12X C13X C14X -179.0(12) . . . . ?
C11X C12X C17X C18X 0.8(14) . . . . ?
C11X C12X C17X C16X 178.4(10) . . . . ?
C12X C13X C14X C15X 0(2) . . . . ?
C13X C12X C17X C18X -178.9(12) . . . . ?
C13X C12X C17X C16X -1.3(19) . . . . ?
C13X C14X C15X C16X -0.7(19) . . . . ?
C14X C15X C16X C17X 0.0(17) . . . . ?
C15X C16X C17X C18X 177.8(12) . . . . ?
C15X C16X C17X C12X 0.9(16) . . . . ?
C17X C18X C10X Cs1 112.6(8) . . . . ?
C17X C18X C10X C9X 176.4(9) . . . . ?
C17X C18X C10X C11X -0.9(12) . . . . ?
C17X C12X C13X C14X 1(2) . . . . ?
